data_4346758
loop_
_publ_author_name
'Yempally, Veeranna'
'Fan, Wai Yip'
'Arndtsen, Bruce A.'
'Bengali, Ashfaq A.'

_publ_section_title
;
 Intramolecular C-C Bond Coupling of Nitriles to a Diimine Ligand in Group
 7 Metal Tricarbonyl Complexes.
;
_journal_issue 23
_journal_name_full 'Inorganic chemistry'
_journal_page_first 11441
_journal_page_last 11449
_journal_paper_doi 10.1021/acs.inorgchem.5b02087
_journal_volume 54
_journal_year 2015
_chemical_formula_moiety 'C41 H29 Cl4 F6 N5 O3 P Re'
_chemical_formula_sum 'C41 H29 Cl4 F6 N5 O3 P Re'
_chemical_formula_weight 1112.66
_space_group_crystal_system triclinic
_space_group_IT_number 2
_space_group_name_Hall '-P 1'
_space_group_name_H-M_alt 'P -1'
_atom_sites_solution_hydrogens mixed
_audit_creation_method SHELXL-2014/6
_cell_angle_alpha 95.645(2)
_cell_angle_beta 94.925(2)
_cell_angle_gamma 108.649(2)
_cell_formula_units_Z 2
_cell_length_a 9.8197(5)
_cell_length_b 12.4059(7)
_cell_length_c 18.3486(10)
_cell_measurement_reflns_used 29656
_cell_measurement_temperature 100(2)
_cell_measurement_theta_max 29.130
_cell_measurement_theta_min 2.248
_cell_volume 2091.3(2)
_computing_cell_refinement 'SHELXTL, Acta Cryst., Sect. A 2008, 64, 112-122.'
_computing_data_collection 'APEX v2014.11.0'
_computing_data_reduction 'Saint, APEX v2014.11.0.'
_computing_molecular_graphics Ortep3
_computing_publication_material 'APEX v2014.11.0.'
_computing_structure_refinement 'SHELXL-2014/6 (Sheldrick, 2014)'
_computing_structure_solution 'SHELXT, Acta Cryst., Sect. A 2015, A71, 3-8.'
_diffrn_ambient_temperature 100(2)
_diffrn_measured_fraction_theta_full 0.994
_diffrn_measured_fraction_theta_max 0.995
_diffrn_measurement_device_type 'Bruker AXS D8 Venture '
_diffrn_measurement_method 'profile data from \q/2\q scans'
_diffrn_radiation_type MoK\a
_diffrn_radiation_wavelength 0.71073
_diffrn_reflns_av_R_equivalents 0.0271
_diffrn_reflns_av_unetI/netI 0.0254
_diffrn_reflns_Laue_measured_fraction_full 0.994
_diffrn_reflns_Laue_measured_fraction_max 0.995
_diffrn_reflns_limit_h_max 12
_diffrn_reflns_limit_h_min -13
_diffrn_reflns_limit_k_max 16
_diffrn_reflns_limit_k_min -16
_diffrn_reflns_limit_l_max 25
_diffrn_reflns_limit_l_min -22
_diffrn_reflns_number 49982
_diffrn_reflns_point_group_measured_fraction_full 0.994
_diffrn_reflns_point_group_measured_fraction_max 0.995
_diffrn_reflns_theta_full 25.242
_diffrn_reflns_theta_max 29.130
_diffrn_reflns_theta_min 2.248
_exptl_absorpt_coefficient_mu 3.272
_exptl_absorpt_correction_T_max 0.597
_exptl_absorpt_correction_T_min 0.534
_exptl_absorpt_correction_type multi-scan
_exptl_absorpt_process_details Sadabs
_exptl_crystal_colour colorless
_exptl_crystal_density_diffrn 1.767
_exptl_crystal_description plate
_exptl_crystal_F_000 1092
_exptl_crystal_size_max 0.219
_exptl_crystal_size_mid 0.193
_exptl_crystal_size_min 0.176
_refine_diff_density_max 0.937
_refine_diff_density_min -0.479
_refine_diff_density_rms 0.099
_refine_ls_extinction_method none
_refine_ls_goodness_of_fit_ref 1.114
_refine_ls_hydrogen_treatment mixed
_refine_ls_matrix_type full
_refine_ls_number_parameters 556
_refine_ls_number_reflns 11190
_refine_ls_number_restraints 0
_refine_ls_restrained_S_all 1.114
_refine_ls_R_factor_all 0.0228
_refine_ls_R_factor_gt 0.0187
_refine_ls_shift/su_max 0.001
_refine_ls_shift/su_mean 0.000
_refine_ls_structure_factor_coef Fsqd
_refine_ls_weighting_details 'w=1/[\s^2^(Fo^2^)+(0.0186P)^2^+0.9412P] where P=(Fo^2^+2Fc^2^)/3'
_refine_ls_weighting_scheme calc
_refine_ls_wR_factor_gt 0.0420
_refine_ls_wR_factor_ref 0.0436
_reflns_Friedel_coverage 0.000
_reflns_number_gt 10340
_reflns_number_total 11190
_reflns_threshold_expression 'I > 2\s(I)'
_cod_data_source_file ic5b02087_si_005.cif
_cod_data_source_block shelx
_cod_database_code 4346758
_shelx_space_group_comment
;
The symmetry employed for this shelxl refinement is uniquely defined
by the following loop, which should always be used as a source of
symmetry information in preference to the above space-group names.
They are only intended as comments.
;
_shelx_estimated_absorpt_t_min 0.534
_shelx_estimated_absorpt_t_max 0.597
_shelxl_version_number 2014/6

loop_
_space_group_symop_operation_xyz
'x, y, z'
'-x, -y, -z'

loop_
_atom_site_label
_atom_site_type_symbol
_atom_site_fract_x
_atom_site_fract_y
_atom_site_fract_z
_atom_site_U_iso_or_equiv
_atom_site_adp_type
_atom_site_occupancy
_atom_site_site_symmetry_order
_atom_site_calc_flag
_atom_site_refinement_flags_posn
_atom_site_refinement_flags_adp
Re1 Re 0.32864(2) 0.45156(2) 0.24751(2) 0.00906(2) Uani 1 1 d . .
Cl1 Cl 0.19258(6) 0.73401(4) 0.22589(3) 0.02285(10) Uani 1 1 d . .
Cl2 Cl 0.26714(5) 0.41613(4) 0.02476(2) 0.01720(9) Uani 1 1 d . .
Cl3 Cl 0.16887(5) 0.19316(4) 0.36374(3) 0.01741(9) Uani 1 1 d . .
Cl4 Cl 0.14234(5) 0.62209(4) 0.39441(3) 0.01952(9) Uani 1 1 d . .
N1 N 0.18260(16) 0.49443(13) 0.16803(8) 0.0103(3) Uani 1 1 d . .
N2 N 0.14073(16) 0.40276(13) 0.30759(8) 0.0101(3) Uani 1 1 d . .
N3 N 0.21285(16) 0.28410(14) 0.18956(8) 0.0109(3) Uani 1 1 d . .
O1 O 0.56983(14) 0.49205(12) 0.14683(7) 0.0191(3) Uani 1 1 d . .
O2 O 0.47880(16) 0.69267(12) 0.33459(8) 0.0242(3) Uani 1 1 d . .
O3 O 0.52541(15) 0.37936(12) 0.35805(8) 0.0202(3) Uani 1 1 d . .
C1 C 0.04836(19) 0.43336(15) 0.15239(9) 0.0109(3) Uani 1 1 d . .
C2 C -0.00763(18) 0.32735(15) 0.19081(9) 0.0095(3) Uani 1 1 d . .
H2 H -0.1128 0.2882 0.1730 0.011 Uiso 1 1 calc R U
C3 C 0.01215(18) 0.35102(15) 0.27481(9) 0.0100(3) Uani 1 1 d . .
C4 C 0.07557(18) 0.24539(15) 0.17032(9) 0.0098(3) Uani 1 1 d . .
C5 C -0.00268(18) 0.12896(15) 0.13148(10) 0.0118(3) Uani 1 1 d . .
C6 C -0.1264(2) 0.10763(17) 0.08103(10) 0.0163(4) Uani 1 1 d . .
H6 H -0.1646 0.1676 0.0737 0.020 Uiso 1 1 calc R U
C7 C -0.1936(2) -0.00087(18) 0.04163(11) 0.0217(4) Uani 1 1 d . .
H7 H -0.2767 -0.0148 0.0068 0.026 Uiso 1 1 calc R U
C8 C -0.1395(2) -0.08836(18) 0.05321(12) 0.0241(5) Uani 1 1 d . .
H8 H -0.1850 -0.1624 0.0260 0.029 Uiso 1 1 calc R U
C9 C -0.0189(2) -0.06880(17) 0.10439(12) 0.0235(4) Uani 1 1 d . .
H9 H 0.0166 -0.1299 0.1126 0.028 Uiso 1 1 calc R U
C10 C 0.0501(2) 0.03916(16) 0.14354(11) 0.0168(4) Uani 1 1 d . .
H10 H 0.1328 0.0522 0.1784 0.020 Uiso 1 1 calc R U
C11 C 0.24679(18) 0.58434(16) 0.12493(10) 0.0118(3) Uani 1 1 d . .
C12 C 0.2684(2) 0.69919(16) 0.14891(10) 0.0154(4) Uani 1 1 d . .
C13 C 0.3457(2) 0.78605(17) 0.11167(11) 0.0194(4) Uani 1 1 d . .
H13 H 0.3594 0.8640 0.1290 0.023 Uiso 1 1 calc R U
C14 C 0.4030(2) 0.75805(18) 0.04877(11) 0.0209(4) Uani 1 1 d . .
H14 H 0.4583 0.8174 0.0237 0.025 Uiso 1 1 calc R U
C15 C 0.3802(2) 0.64450(17) 0.02218(10) 0.0169(4) Uani 1 1 d . .
H15 H 0.4183 0.6255 -0.0213 0.020 Uiso 1 1 calc R U
C16 C 0.30098(19) 0.55903(16) 0.05999(10) 0.0135(4) Uani 1 1 d . .
C17 C 0.16541(18) 0.41087(16) 0.38686(10) 0.0118(3) Uani 1 1 d . .
C18 C 0.18671(19) 0.31953(16) 0.41920(10) 0.0143(4) Uani 1 1 d . .
C19 C 0.2179(2) 0.32684(18) 0.49489(11) 0.0193(4) Uani 1 1 d . .
H19 H 0.2328 0.2641 0.5162 0.023 Uiso 1 1 calc R U
C20 C 0.2272(2) 0.42620(19) 0.53905(11) 0.0222(4) Uani 1 1 d . .
H20 H 0.2490 0.4316 0.5910 0.027 Uiso 1 1 calc R U
C21 C 0.2054(2) 0.51778(18) 0.50902(11) 0.0195(4) Uani 1 1 d . .
H21 H 0.2115 0.5857 0.5399 0.023 Uiso 1 1 calc R U
C22 C 0.17415(19) 0.50944(16) 0.43282(10) 0.0139(4) Uani 1 1 d . .
C23 C -0.0555(2) 0.45137(17) 0.09449(10) 0.0151(4) Uani 1 1 d . .
H23A H -0.0123 0.5261 0.0778 0.023 Uiso 1 1 calc R U
H23B H -0.1451 0.4493 0.1150 0.023 Uiso 1 1 calc R U
H23C H -0.0774 0.3905 0.0526 0.023 Uiso 1 1 calc R U
C24 C -0.11909(19) 0.30262(16) 0.31152(10) 0.0144(4) Uani 1 1 d . .
H24A H -0.0920 0.3141 0.3651 0.022 Uiso 1 1 calc R U
H24B H -0.1628 0.2203 0.2941 0.022 Uiso 1 1 calc R U
H24C H -0.1891 0.3415 0.2996 0.022 Uiso 1 1 calc R U
C25 C 0.48121(19) 0.47811(15) 0.18527(10) 0.0123(3) Uani 1 1 d . .
C26 C 0.45001(19) 0.40371(16) 0.31637(10) 0.0137(4) Uani 1 1 d . .
C27 C 0.4204(2) 0.60405(17) 0.30099(10) 0.0158(4) Uani 1 1 d . .
N1S N 0.1218(2) -0.15351(16) 0.53283(10) 0.0283(4) Uani 1 1 d . .
C1S C 0.3078(2) -0.01221(17) 0.46560(11) 0.0170(4) Uani 1 1 d . .
C2S C 0.3920(2) 0.09563(18) 0.50186(11) 0.0193(4) Uani 1 1 d . .
H2S H 0.3807 0.1188 0.5512 0.023 Uiso 1 1 calc R U
C3S C 0.4922(2) 0.16834(19) 0.46499(13) 0.0251(5) Uani 1 1 d . .
H3S H 0.5494 0.2426 0.4889 0.030 Uiso 1 1 calc R U
C4S C 0.5098(2) 0.1335(2) 0.39327(13) 0.0275(5) Uani 1 1 d . .
H4S H 0.5797 0.1839 0.3685 0.033 Uiso 1 1 calc R U
C5S C 0.4268(2) 0.0267(2) 0.35756(12) 0.0279(5) Uani 1 1 d . .
H5S H 0.4394 0.0037 0.3084 0.033 Uiso 1 1 calc R U
C6S C 0.3252(2) -0.04701(19) 0.39333(11) 0.0231(4) Uani 1 1 d . .
H6S H 0.2676 -0.1208 0.3689 0.028 Uiso 1 1 calc R U
C7S C 0.2040(2) -0.09062(18) 0.50315(11) 0.0196(4) Uani 1 1 d . .
N2S N 0.8560(2) 0.53296(16) 0.25067(10) 0.0255(4) Uani 1 1 d . .
C8S C 0.8278(2) 0.73330(17) 0.27438(11) 0.0172(4) Uani 1 1 d . .
C9S C 0.8977(2) 0.80336(18) 0.33990(12) 0.0218(4) Uani 1 1 d . .
H9S H 0.9542 0.7776 0.3744 0.026 Uiso 1 1 calc R U
C10S C 0.8841(3) 0.91085(19) 0.35424(13) 0.0279(5) Uani 1 1 d . .
H10S H 0.9319 0.9595 0.3985 0.033 Uiso 1 1 calc R U
C11S C 0.8008(3) 0.94733(19) 0.30416(14) 0.0300(5) Uani 1 1 d . .
H11S H 0.7907 1.0207 0.3146 0.036 Uiso 1 1 calc R U
C12S C 0.7319(3) 0.8779(2) 0.23890(14) 0.0293(5) Uani 1 1 d . .
H12S H 0.6755 0.9042 0.2047 0.035 Uiso 1 1 calc R U
C13S C 0.7450(2) 0.77080(18) 0.22332(12) 0.0217(4) Uani 1 1 d . .
H13S H 0.6982 0.7232 0.1785 0.026 Uiso 1 1 calc R U
C14S C 0.8423(2) 0.62139(18) 0.26026(11) 0.0191(4) Uani 1 1 d . .
P1 P 0.51522(5) 0.14586(4) 0.15224(3) 0.01173(9) Uani 1 1 d . .
F1 F 0.40563(12) 0.19239(10) 0.10391(6) 0.0184(2) Uani 1 1 d . .
F2 F 0.51591(12) 0.05938(10) 0.08187(6) 0.0187(2) Uani 1 1 d . .
F3 F 0.62389(12) 0.09976(10) 0.20020(6) 0.0208(2) Uani 1 1 d . .
F4 F 0.51276(14) 0.23212(11) 0.22220(6) 0.0252(3) Uani 1 1 d . .
F5 F 0.64985(12) 0.24259(10) 0.12842(7) 0.0210(2) Uani 1 1 d . .
F6 F 0.37925(12) 0.04982(10) 0.17581(7) 0.0235(3) Uani 1 1 d . .
H3N H 0.253(2) 0.2416(19) 0.1764(12) 0.014(6) Uiso 1 1 d . U

loop_
_atom_site_aniso_label
_atom_site_aniso_U_11
_atom_site_aniso_U_22
_atom_site_aniso_U_33
_atom_site_aniso_U_23
_atom_site_aniso_U_13
_atom_site_aniso_U_12
Re1 0.00823(3) 0.00942(4) 0.00840(4) 0.00032(2) 0.00072(2) 0.00169(3)
Cl1 0.0356(3) 0.0159(2) 0.0193(2) 0.00115(18) 0.0122(2) 0.0097(2)
Cl2 0.0232(2) 0.0163(2) 0.0130(2) -0.00068(17) 0.00333(17) 0.00826(18)
Cl3 0.0222(2) 0.0137(2) 0.0176(2) 0.00364(17) 0.00310(17) 0.00708(18)
Cl4 0.0262(2) 0.0148(2) 0.0190(2) 0.00004(18) 0.00531(18) 0.00867(19)
N1 0.0120(7) 0.0105(7) 0.0087(7) 0.0013(6) 0.0029(5) 0.0037(6)
N2 0.0123(7) 0.0097(7) 0.0091(7) 0.0013(6) 0.0023(5) 0.0044(6)
N3 0.0114(7) 0.0114(8) 0.0109(7) 0.0015(6) 0.0028(6) 0.0048(6)
O1 0.0134(6) 0.0246(8) 0.0174(7) 0.0009(6) 0.0047(5) 0.0036(6)
O2 0.0222(7) 0.0163(7) 0.0261(8) -0.0076(6) 0.0037(6) -0.0016(6)
O3 0.0196(7) 0.0195(7) 0.0193(7) 0.0027(6) -0.0057(6) 0.0056(6)
C1 0.0144(8) 0.0113(8) 0.0078(8) -0.0002(6) 0.0019(6) 0.0058(7)
C2 0.0082(7) 0.0100(8) 0.0092(8) 0.0007(6) 0.0003(6) 0.0017(6)
C3 0.0124(8) 0.0078(8) 0.0112(8) 0.0013(6) 0.0024(6) 0.0051(7)
C4 0.0129(8) 0.0108(8) 0.0070(8) 0.0017(6) 0.0034(6) 0.0049(7)
C5 0.0096(8) 0.0113(9) 0.0122(8) -0.0012(7) 0.0036(6) 0.0004(7)
C6 0.0139(9) 0.0171(10) 0.0163(9) -0.0024(7) 0.0018(7) 0.0045(7)
C7 0.0146(9) 0.0230(11) 0.0208(10) -0.0077(8) 0.0022(7) -0.0001(8)
C8 0.0205(10) 0.0139(10) 0.0309(12) -0.0105(8) 0.0081(8) -0.0012(8)
C9 0.0232(10) 0.0111(9) 0.0366(12) -0.0002(8) 0.0108(9) 0.0052(8)
C10 0.0132(8) 0.0133(9) 0.0236(10) 0.0008(8) 0.0039(7) 0.0041(7)
C11 0.0099(8) 0.0134(9) 0.0112(8) 0.0028(7) -0.0001(6) 0.0029(7)
C12 0.0185(9) 0.0160(9) 0.0114(9) 0.0016(7) 0.0024(7) 0.0053(8)
C13 0.0251(10) 0.0113(9) 0.0193(10) 0.0035(7) 0.0030(8) 0.0022(8)
C14 0.0219(10) 0.0208(10) 0.0180(10) 0.0096(8) 0.0041(8) 0.0021(8)
C15 0.0163(9) 0.0222(10) 0.0122(9) 0.0064(7) 0.0033(7) 0.0048(8)
C16 0.0143(8) 0.0135(9) 0.0126(9) 0.0000(7) -0.0002(7) 0.0052(7)
C17 0.0093(8) 0.0145(9) 0.0096(8) 0.0015(7) 0.0020(6) 0.0012(7)
C18 0.0125(8) 0.0147(9) 0.0140(9) 0.0011(7) 0.0016(7) 0.0023(7)
C19 0.0185(9) 0.0223(10) 0.0149(9) 0.0084(8) 0.0011(7) 0.0021(8)
C20 0.0215(10) 0.0285(11) 0.0088(9) 0.0027(8) 0.0000(7) -0.0020(9)
C21 0.0186(9) 0.0202(10) 0.0133(9) -0.0040(8) 0.0040(7) -0.0013(8)
C22 0.0117(8) 0.0141(9) 0.0136(9) 0.0004(7) 0.0023(7) 0.0015(7)
C23 0.0146(9) 0.0175(10) 0.0140(9) 0.0045(7) -0.0006(7) 0.0061(7)
C24 0.0124(8) 0.0166(9) 0.0134(9) 0.0024(7) 0.0031(7) 0.0034(7)
C25 0.0107(8) 0.0114(9) 0.0122(8) -0.0004(7) -0.0026(6) 0.0018(7)
C26 0.0120(8) 0.0127(9) 0.0131(9) -0.0006(7) 0.0024(7) 0.0002(7)
C27 0.0141(9) 0.0191(10) 0.0146(9) 0.0036(7) 0.0050(7) 0.0049(8)
N1S 0.0277(10) 0.0252(10) 0.0273(10) 0.0002(8) 0.0090(8) 0.0018(8)
C1S 0.0174(9) 0.0177(10) 0.0172(9) 0.0043(7) 0.0026(7) 0.0067(8)
C2S 0.0187(9) 0.0207(10) 0.0204(10) 0.0036(8) 0.0009(8) 0.0092(8)
C3S 0.0199(10) 0.0182(10) 0.0366(12) 0.0073(9) 0.0009(9) 0.0050(8)
C4S 0.0232(11) 0.0304(12) 0.0369(13) 0.0218(10) 0.0118(9) 0.0130(10)
C5S 0.0341(12) 0.0381(14) 0.0203(11) 0.0148(10) 0.0109(9) 0.0192(11)
C6S 0.0272(11) 0.0239(11) 0.0173(10) 0.0025(8) 0.0026(8) 0.0075(9)
C7S 0.0195(10) 0.0192(10) 0.0180(10) -0.0021(8) 0.0019(8) 0.0051(8)
N2S 0.0277(10) 0.0221(10) 0.0257(10) 0.0008(8) -0.0036(7) 0.0095(8)
C8S 0.0161(9) 0.0140(9) 0.0210(10) 0.0035(8) 0.0063(7) 0.0029(7)
C9S 0.0215(10) 0.0206(11) 0.0235(10) 0.0018(8) 0.0057(8) 0.0069(8)
C10S 0.0319(12) 0.0197(11) 0.0282(12) -0.0026(9) 0.0083(9) 0.0038(9)
C11S 0.0380(13) 0.0151(10) 0.0410(14) 0.0054(9) 0.0155(11) 0.0112(10)
C12S 0.0331(12) 0.0242(12) 0.0365(13) 0.0139(10) 0.0105(10) 0.0133(10)
C13S 0.0242(10) 0.0183(10) 0.0238(11) 0.0051(8) 0.0056(8) 0.0072(8)
C14S 0.0175(9) 0.0217(11) 0.0161(9) 0.0014(8) -0.0006(7) 0.0048(8)
P1 0.0113(2) 0.0122(2) 0.0124(2) 0.00081(17) 0.00147(16) 0.00501(18)
F1 0.0157(5) 0.0241(6) 0.0190(6) 0.0043(5) 0.0003(4) 0.0118(5)
F2 0.0220(6) 0.0178(6) 0.0166(6) -0.0032(4) 0.0028(4) 0.0086(5)
F3 0.0222(6) 0.0219(6) 0.0208(6) 0.0042(5) -0.0031(5) 0.0118(5)
F4 0.0386(7) 0.0241(7) 0.0164(6) -0.0045(5) 0.0019(5) 0.0179(6)
F5 0.0131(5) 0.0176(6) 0.0297(6) 0.0068(5) 0.0016(5) 0.0007(5)
F6 0.0182(6) 0.0240(6) 0.0284(7) 0.0083(5) 0.0097(5) 0.0040(5)

loop_
_atom_type_symbol
_atom_type_description
_atom_type_scat_dispersion_real
_atom_type_scat_dispersion_imag
_atom_type_scat_source
C C 0.0033 0.0016 'International Tables Vol C Tables 4.2.6.8 and 6.1.1.4'
H H 0.0000 0.0000 'International Tables Vol C Tables 4.2.6.8 and 6.1.1.4'
Cl Cl 0.1484 0.1585 'International Tables Vol C Tables 4.2.6.8 and 6.1.1.4'
F F 0.0171 0.0103 'International Tables Vol C Tables 4.2.6.8 and 6.1.1.4'
N N 0.0061 0.0033 'International Tables Vol C Tables 4.2.6.8 and 6.1.1.4'
O O 0.0106 0.0060 'International Tables Vol C Tables 4.2.6.8 and 6.1.1.4'
P P 0.1023 0.0942 'International Tables Vol C Tables 4.2.6.8 and 6.1.1.4'
Re Re -1.0185 7.2310 'International Tables Vol C Tables 4.2.6.8 and 6.1.1.4'

loop_
_geom_angle_atom_site_label_1
_geom_angle_atom_site_label_2
_geom_angle_atom_site_label_3
_geom_angle
C25 Re1 C26 87.64(7)
C25 Re1 C27 90.10(8)
C26 Re1 C27 85.93(8)
C25 Re1 N3 93.22(7)
C26 Re1 N3 96.42(7)
C27 Re1 N3 176.00(7)
C25 Re1 N1 93.52(6)
C26 Re1 N1 176.39(6)
C27 Re1 N1 97.47(7)
N3 Re1 N1 80.11(6)
C25 Re1 N2 172.71(6)
C26 Re1 N2 94.64(7)
C27 Re1 N2 96.96(7)
N3 Re1 N2 79.65(6)
N1 Re1 N2 83.80(5)
C1 N1 C11 120.10(15)
C1 N1 Re1 122.16(12)
C11 N1 Re1 117.09(11)
C3 N2 C17 118.67(15)
C3 N2 Re1 122.23(12)
C17 N2 Re1 118.18(11)
C4 N3 Re1 124.52(13)
C4 N3 H3N 113.6(16)
Re1 N3 H3N 121.8(16)
N1 C1 C23 125.40(16)
N1 C1 C2 117.86(15)
C23 C1 C2 116.50(15)
C1 C2 C3 114.64(14)
C1 C2 C4 108.55(14)
C3 C2 C4 106.66(13)
C1 C2 H2 109.0
C3 C2 H2 109.0
C4 C2 H2 109.0
N2 C3 C24 125.79(16)
N2 C3 C2 117.77(15)
C24 C3 C2 116.22(15)
N3 C4 C5 123.74(16)
N3 C4 C2 116.10(16)
C5 C4 C2 120.15(15)
C6 C5 C10 119.39(17)
C6 C5 C4 121.03(17)
C10 C5 C4 119.56(16)
C7 C6 C5 120.28(19)
C7 C6 H6 119.9
C5 C6 H6 119.9
C8 C7 C6 119.82(19)
C8 C7 H7 120.1
C6 C7 H7 120.1
C7 C8 C9 120.35(19)
C7 C8 H8 119.8
C9 C8 H8 119.8
C10 C9 C8 120.5(2)
C10 C9 H9 119.8
C8 C9 H9 119.8
C9 C10 C5 119.66(18)
C9 C10 H10 120.2
C5 C10 H10 120.2
C12 C11 C16 117.55(16)
C12 C11 N1 122.11(16)
C16 C11 N1 120.11(16)
C13 C12 C11 121.64(18)
C13 C12 Cl1 119.19(15)
C11 C12 Cl1 119.15(14)
C12 C13 C14 119.26(19)
C12 C13 H13 120.4
C14 C13 H13 120.4
C15 C14 C13 120.66(18)
C15 C14 H14 119.7
C13 C14 H14 119.7
C14 C15 C16 118.95(18)
C14 C15 H15 120.5
C16 C15 H15 120.5
C15 C16 C11 121.85(17)
C15 C16 Cl2 118.90(15)
C11 C16 Cl2 119.25(14)
C22 C17 C18 118.19(16)
C22 C17 N2 121.97(16)
C18 C17 N2 119.79(16)
C19 C18 C17 121.21(18)
C19 C18 Cl3 119.45(15)
C17 C18 Cl3 119.32(14)
C20 C19 C18 119.27(19)
C20 C19 H19 120.4
C18 C19 H19 120.4
C21 C20 C19 121.09(18)
C21 C20 H20 119.5
C19 C20 H20 119.5
C20 C21 C22 119.11(19)
C20 C21 H21 120.4
C22 C21 H21 120.4
C17 C22 C21 121.13(18)
C17 C22 Cl4 119.13(14)
C21 C22 Cl4 119.73(15)
C1 C23 H23A 109.5
C1 C23 H23B 109.5
H23A C23 H23B 109.5
C1 C23 H23C 109.5
H23A C23 H23C 109.5
H23B C23 H23C 109.5
C3 C24 H24A 109.5
C3 C24 H24B 109.5
H24A C24 H24B 109.5
C3 C24 H24C 109.5
H24A C24 H24C 109.5
H24B C24 H24C 109.5
O1 C25 Re1 178.33(16)
O3 C26 Re1 177.48(16)
O2 C27 Re1 176.93(17)
C2S C1S C6S 120.65(19)
C2S C1S C7S 120.22(18)
C6S C1S C7S 119.11(19)
C3S C2S C1S 119.0(2)
C3S C2S H2S 120.5
C1S C2S H2S 120.5
C2S C3S C4S 120.3(2)
C2S C3S H3S 119.9
C4S C3S H3S 119.9
C5S C4S C3S 120.6(2)
C5S C4S H4S 119.7
C3S C4S H4S 119.7
C4S C5S C6S 120.0(2)
C4S C5S H5S 120.0
C6S C5S H5S 120.0
C5S C6S C1S 119.5(2)
C5S C6S H6S 120.3
C1S C6S H6S 120.3
N1S C7S C1S 179.6(2)
C9S C8S C13S 120.63(19)
C9S C8S C14S 118.80(18)
C13S C8S C14S 120.57(18)
C10S C9S C8S 119.3(2)
C10S C9S H9S 120.3
C8S C9S H9S 120.3
C11S C10S C9S 120.0(2)
C11S C10S H10S 120.0
C9S C10S H10S 120.0
C10S C11S C12S 120.6(2)
C10S C11S H11S 119.7
C12S C11S H11S 119.7
C13S C12S C11S 120.3(2)
C13S C12S H12S 119.9
C11S C12S H12S 119.9
C12S C13S C8S 119.1(2)
C12S C13S H13S 120.4
C8S C13S H13S 120.4
N2S C14S C8S 178.3(2)
F4 P1 F2 179.37(7)
F4 P1 F5 90.09(7)
F2 P1 F5 90.23(7)
F4 P1 F3 90.31(6)
F2 P1 F3 90.23(6)
F5 P1 F3 90.36(6)
F4 P1 F6 89.71(7)
F2 P1 F6 89.97(7)
F5 P1 F6 179.34(7)
F3 P1 F6 90.26(7)
F4 P1 F1 89.66(6)
F2 P1 F1 89.80(6)
F5 P1 F1 89.64(6)
F3 P1 F1 179.96(8)
F6 P1 F1 89.73(6)

loop_
_geom_bond_atom_site_label_1
_geom_bond_atom_site_label_2
_geom_bond_distance
Re1 C25 1.9261(18)
Re1 C26 1.9262(19)
Re1 C27 1.936(2)
Re1 N3 2.1417(16)
Re1 N1 2.1789(14)
Re1 N2 2.1800(15)
Cl1 C12 1.7329(19)
Cl2 C16 1.7413(19)
Cl3 C18 1.7331(19)
Cl4 C22 1.7270(19)
N1 C1 1.284(2)
N1 C11 1.441(2)
N2 C3 1.282(2)
N2 C17 1.442(2)
N3 C4 1.282(2)
N3 H3N 0.78(2)
O1 C25 1.148(2)
O2 C27 1.149(2)
O3 C26 1.147(2)
C1 C23 1.492(2)
C1 C2 1.522(2)
C2 C3 1.524(2)
C2 C4 1.534(2)
C2 H2 1.0000
C3 C24 1.486(2)
C4 C5 1.476(2)
C5 C6 1.398(2)
C5 C10 1.399(3)
C6 C7 1.389(3)
C6 H6 0.9500
C7 C8 1.379(3)
C7 H7 0.9500
C8 C9 1.387(3)
C8 H8 0.9500
C9 C10 1.384(3)
C9 H9 0.9500
C10 H10 0.9500
C11 C12 1.391(3)
C11 C16 1.394(3)
C12 C13 1.384(3)
C13 C14 1.388(3)
C13 H13 0.9500
C14 C15 1.385(3)
C14 H14 0.9500
C15 C16 1.386(3)
C15 H15 0.9500
C17 C22 1.390(3)
C17 C18 1.394(3)
C18 C19 1.384(3)
C19 C20 1.380(3)
C19 H19 0.9500
C20 C21 1.378(3)
C20 H20 0.9500
C21 C22 1.392(3)
C21 H21 0.9500
C23 H23A 0.9800
C23 H23B 0.9800
C23 H23C 0.9800
C24 H24A 0.9800
C24 H24B 0.9800
C24 H24C 0.9800
N1S C7S 1.146(3)
C1S C2S 1.393(3)
C1S C6S 1.395(3)
C1S C7S 1.442(3)
C2S C3S 1.381(3)
C2S H2S 0.9500
C3S C4S 1.387(3)
C3S H3S 0.9500
C4S C5S 1.377(3)
C4S H4S 0.9500
C5S C6S 1.382(3)
C5S H5S 0.9500
C6S H6S 0.9500
N2S C14S 1.146(3)
C8S C9S 1.394(3)
C8S C13S 1.397(3)
C8S C14S 1.441(3)
C9S C10S 1.385(3)
C9S H9S 0.9500
C10S C11S 1.381(3)
C10S H10S 0.9500
C11S C12S 1.385(3)
C11S H11S 0.9500
C12S C13S 1.380(3)
C12S H12S 0.9500
C13S H13S 0.9500
P1 F4 1.5954(12)
P1 F2 1.5974(12)
P1 F5 1.6021(12)
P1 F3 1.6026(11)
P1 F6 1.6039(12)
P1 F1 1.6162(11)

loop_
_geom_hbond_atom_site_label_D
_geom_hbond_atom_site_label_H
_geom_hbond_atom_site_label_A
_geom_hbond_distance_DH
_geom_hbond_distance_HA
_geom_hbond_distance_DA
_geom_hbond_angle_DHA
_geom_hbond_site_symmetry_A
C2 H2 F5 1.00 2.27 3.251(2) 166.3 1_455
C13 H13 F6 0.95 2.32 3.269(2) 176.0 1_565
C15 H15 O1 0.95 2.63 3.534(2) 158.1 2_665
C23 H23B N2S 0.98 2.60 3.226(3) 122.0 1_455
C24 H24B F3 0.98 2.54 3.304(2) 134.5 1_455
C24 H24C N2S 0.98 2.54 3.240(3) 128.3 1_455
N3 H3N F1 0.78(2) 2.27(2) 2.981(2) 151(2) .
C2 H2 F5 1.00 2.27 3.251(2) 166.3 1_455
C13 H13 F6 0.95 2.32 3.269(2) 176.0 1_565
C15 H15 O1 0.95 2.63 3.534(2) 158.1 2_665
C23 H23B N2S 0.98 2.60 3.226(3) 122.0 1_455
C24 H24B F3 0.98 2.54 3.304(2) 134.5 1_455
C24 H24C N2S 0.98 2.54 3.240(3) 128.3 1_455
N3 H3N F1 0.78(2) 2.27(2) 2.981(2) 151(2) .

loop_
_geom_torsion_atom_site_label_1
_geom_torsion_atom_site_label_2
_geom_torsion_atom_site_label_3
_geom_torsion_atom_site_label_4
_geom_torsion
C11 N1 C1 C23 -4.3(3)
Re1 N1 C1 C23 -174.81(13)
C11 N1 C1 C2 169.90(15)
Re1 N1 C1 C2 -0.6(2)
N1 C1 C2 C3 58.2(2)
C23 C1 C2 C3 -127.10(16)
N1 C1 C2 C4 -60.9(2)
C23 C1 C2 C4 113.79(17)
C17 N2 C3 C24 3.5(3)
Re1 N2 C3 C24 172.38(13)
C17 N2 C3 C2 -170.87(15)
Re1 N2 C3 C2 -2.0(2)
C1 C2 C3 N2 -56.6(2)
C4 C2 C3 N2 63.61(19)
C1 C2 C3 C24 128.48(16)
C4 C2 C3 C24 -111.34(17)
Re1 N3 C4 C5 -178.94(12)
Re1 N3 C4 C2 0.3(2)
C1 C2 C4 N3 61.27(19)
C3 C2 C4 N3 -62.75(19)
C1 C2 C4 C5 -119.42(17)
C3 C2 C4 C5 116.56(17)
N3 C4 C5 C6 -147.77(18)
C2 C4 C5 C6 33.0(2)
N3 C4 C5 C10 30.2(3)
C2 C4 C5 C10 -149.01(17)
C10 C5 C6 C7 -1.9(3)
C4 C5 C6 C7 176.08(17)
C5 C6 C7 C8 1.0(3)
C6 C7 C8 C9 0.5(3)
C7 C8 C9 C10 -1.1(3)
C8 C9 C10 C5 0.2(3)
C6 C5 C10 C9 1.3(3)
C4 C5 C10 C9 -176.74(17)
C1 N1 C11 C12 100.1(2)
Re1 N1 C11 C12 -88.93(18)
C1 N1 C11 C16 -85.5(2)
Re1 N1 C11 C16 85.50(17)
C16 C11 C12 C13 -2.5(3)
N1 C11 C12 C13 172.04(17)
C16 C11 C12 Cl1 175.73(13)
N1 C11 C12 Cl1 -9.7(2)
C11 C12 C13 C14 0.1(3)
Cl1 C12 C13 C14 -178.15(15)
C12 C13 C14 C15 1.7(3)
C13 C14 C15 C16 -0.9(3)
C14 C15 C16 C11 -1.6(3)
C14 C15 C16 Cl2 177.82(15)
C12 C11 C16 C15 3.3(3)
N1 C11 C16 C15 -171.37(16)
C12 C11 C16 Cl2 -176.15(14)
N1 C11 C16 Cl2 9.2(2)
C3 N2 C17 C22 -99.3(2)
Re1 N2 C17 C22 91.38(18)
C3 N2 C17 C18 83.1(2)
Re1 N2 C17 C18 -86.18(18)
C22 C17 C18 C19 -1.0(3)
N2 C17 C18 C19 176.69(17)
C22 C17 C18 Cl3 177.26(14)
N2 C17 C18 Cl3 -5.1(2)
C17 C18 C19 C20 0.4(3)
Cl3 C18 C19 C20 -177.81(15)
C18 C19 C20 C21 0.2(3)
C19 C20 C21 C22 -0.3(3)
C18 C17 C22 C21 0.9(3)
N2 C17 C22 C21 -176.68(16)
C18 C17 C22 Cl4 -177.90(13)
N2 C17 C22 Cl4 4.5(2)
C20 C21 C22 C17 -0.3(3)
C20 C21 C22 Cl4 178.50(15)
C6S C1S C2S C3S 0.6(3)
C7S C1S C2S C3S 178.99(19)
C1S C2S C3S C4S -0.9(3)
C2S C3S C4S C5S 0.7(3)
C3S C4S C5S C6S -0.2(3)
C4S C5S C6S C1S -0.1(3)
C2S C1S C6S C5S -0.2(3)
C7S C1S C6S C5S -178.54(19)
C13S C8S C9S C10S 0.2(3)
C14S C8S C9S C10S -179.72(19)
C8S C9S C10S C11S 0.5(3)
C9S C10S C11S C12S -0.9(3)
C10S C11S C12S C13S 0.4(3)
C11S C12S C13S C8S 0.3(3)
C9S C8S C13S C12S -0.7(3)
C14S C8S C13S C12S 179.3(2)
